data_7216326
loop_
_publ_author_name
'Hu, Chunhua'
'Li, Qi'
'Englert, Ulli'

_publ_section_title
;
 Structural trends in one and two dimensional coordination polymers of
 cadmium(ii) with halide bridges and pyridine-type ligands
;
_journal_issue 94
_journal_name_full CrystEngComm
_journal_page_first 519
_journal_paper_doi 10.1039/b314522k
_journal_volume 5
_journal_year 2003
_chemical_formula_sum 'C12 H14 Br2 Cd N2'
_chemical_formula_weight 458.47
_chemical_name_common
;catena-(bis(mu-bromo)-bis(3-methylpyridine)-cadmium(ii))
(Compound 11)
;
_chemical_name_systematic
;
catena-[bis(\m-bromo)-bis(3-methylpyridine)-cadmium(ii)] (Compound 11)
;
_space_group_IT_number 14
_symmetry_cell_setting monoclinic
_symmetry_space_group_name_Hall '-P 2ybc'
_symmetry_space_group_name_H-M 'P 1 21/c 1'
_atom_sites_solution_hydrogens geom
_atom_sites_solution_primary direct
_atom_sites_solution_secondary difmap
_audit_creation_date 30-OCT-03
_audit_creation_method SHELXTL
_audit_update_record ' ?'
_cell_angle_alpha 90.00
_cell_angle_beta 91.971(3)
_cell_angle_gamma 90.00
_cell_formula_units_Z 2
_cell_length_a 3.9800(6)
_cell_length_b 14.738(2)
_cell_length_c 12.1051(17)
_cell_measurement_reflns_used 6848
_cell_measurement_temperature 293(2)
_cell_measurement_theta_max 28.33
_cell_measurement_theta_min 2.18
_cell_volume 709.63(18)
_computing_cell_refinement 'SMART (Bruker, 2001)'
_computing_data_collection 'SMART (Bruker, 2001)'
_computing_data_reduction 'SAINT+ (Bruker, 1999)'
_computing_molecular_graphics 'PLATON (Spek, 2003)'
_computing_publication_material 'SHELXTL (Sheldrick, 1998)'
_computing_structure_refinement 'SHELXTL (Sheldrick, 1998)'
_computing_structure_solution 'SHELXTL (Sheldrick, 1998)'
_diffrn_ambient_temperature 293(2)
_diffrn_measured_fraction_theta_full 0.995
_diffrn_measured_fraction_theta_max 0.995
_diffrn_measurement_device_type 'Bruker SMART APEX CCD diffractometer'
_diffrn_measurement_method 'omega scans'
_diffrn_radiation_monochromator graphite
_diffrn_radiation_source 'fine-focus sealed tube'
_diffrn_radiation_type MoK\a
_diffrn_radiation_wavelength 0.71073
_diffrn_reflns_av_R_equivalents 0.0422
_diffrn_reflns_av_sigmaI/netI 0.0421
_diffrn_reflns_limit_h_max 5
_diffrn_reflns_limit_h_min -5
_diffrn_reflns_limit_k_max 19
_diffrn_reflns_limit_k_min -17
_diffrn_reflns_limit_l_max 16
_diffrn_reflns_limit_l_min -16
_diffrn_reflns_number 6848
_diffrn_reflns_theta_full 28.33
_diffrn_reflns_theta_max 28.33
_diffrn_reflns_theta_min 2.18
_diffrn_standards_decay_% 0
_exptl_absorpt_coefficient_mu 7.149
_exptl_absorpt_correction_T_max 1.000000
_exptl_absorpt_correction_T_min 0.678066
_exptl_absorpt_correction_type empirical
_exptl_absorpt_process_details 'SADABS (1996)'
_exptl_crystal_colour colourless
_exptl_crystal_density_diffrn 2.146
_exptl_crystal_density_method 'not measured'
_exptl_crystal_description 'needle colorless 0.25x0.07x0.06 faces'
_exptl_crystal_F_000 436
_exptl_crystal_size_max 0.25
_exptl_crystal_size_mid 0.07
_exptl_crystal_size_min 0.06
_refine_diff_density_max 0.545
_refine_diff_density_min -0.381
_refine_diff_density_rms 0.106
_refine_ls_extinction_method none
_refine_ls_goodness_of_fit_ref 1.001
_refine_ls_hydrogen_treatment constr
_refine_ls_matrix_type full
_refine_ls_number_parameters 80
_refine_ls_number_reflns 1765
_refine_ls_number_restraints 0
_refine_ls_restrained_S_all 1.001
_refine_ls_R_factor_all 0.0385
_refine_ls_R_factor_gt 0.0284
_refine_ls_shift/su_max 0.006
_refine_ls_shift/su_mean 0.000
_refine_ls_structure_factor_coef Fsqd
_refine_ls_weighting_details 'calc w=1/[\s^2^(Fo^2^)+(0.0295P)^2^+0.0000P] where P=(Fo^2^+2Fc^2^)/3'
_refine_ls_weighting_scheme calc
_refine_ls_wR_factor_gt 0.0640
_refine_ls_wR_factor_ref 0.0672
_reflns_number_gt 1442
_reflns_number_total 1765
_reflns_threshold_expression >2sigma(I)
_cod_data_source_file b314522k.txt
_cod_data_source_block hc239
_cod_original_cell_volume 709.61(18)
_cod_original_sg_symbol_H-M P21/c
_cod_database_code 7216326

loop_
_symmetry_equiv_pos_as_xyz
'x, y, z'
'-x, y+1/2, -z+1/2'
'-x, -y, -z'
'x, -y-1/2, z-1/2'

loop_
_atom_site_label
_atom_site_type_symbol
_atom_site_fract_x
_atom_site_fract_y
_atom_site_fract_z
_atom_site_U_iso_or_equiv
_atom_site_adp_type
_atom_site_occupancy
_atom_site_symmetry_multiplicity
_atom_site_calc_flag
_atom_site_refinement_flags
Cd Cd 0.0000 0.0000 0.0000 0.03191(11) Uani 1 2 d S
Br Br -0.52220(8) -0.03194(3) -0.15665(3) 0.03513(12) Uani 1 1 d .
N N 0.0041(7) 0.15620(19) -0.0491(2) 0.0359(6) Uani 1 1 d .
C1 C 0.1290(9) 0.2208(2) 0.0178(3) 0.0382(8) Uani 1 1 d .
H1 H 0.2194 0.2021 0.0906 0.050 Uiso 1 1 calc R
C2 C 0.1400(9) 0.3113(3) -0.0078(3) 0.0417(8) Uani 1 1 d .
C3 C 0.0109(10) 0.3362(3) -0.1118(3) 0.0520(10) Uani 1 1 d .
H3 H 0.0147 0.4000 -0.1348 0.068 Uiso 1 1 calc R
C4 C -0.1211(11) 0.2716(3) -0.1818(3) 0.0537(11) Uani 1 1 d .
H4 H -0.2158 0.2885 -0.2547 0.070 Uiso 1 1 calc R
C5 C -0.1187(9) 0.1825(3) -0.1481(3) 0.0442(9) Uani 1 1 d .
H5 H -0.2108 0.1363 -0.1989 0.058 Uiso 1 1 calc R
C6 C 0.2840(11) 0.3798(3) 0.0729(3) 0.0616(12) Uani 1 1 d .
H6A H 0.1019 0.4168 0.1015 0.080 Uiso 1 1 calc R
H6B H 0.4435 0.4189 0.0355 0.080 Uiso 1 1 calc R
H6C H 0.4005 0.3481 0.1343 0.080 Uiso 1 1 calc R

loop_
_atom_site_aniso_label
_atom_site_aniso_U_11
_atom_site_aniso_U_22
_atom_site_aniso_U_33
_atom_site_aniso_U_23
_atom_site_aniso_U_13
_atom_site_aniso_U_12
Cd 0.0321(2) 0.0255(2) 0.03778(19) 0.00130(13) -0.00367(14) 0.00024(14)
Br 0.0338(2) 0.0361(2) 0.03503(19) -0.00391(13) -0.00430(13) 0.00012(14)
N 0.0405(16) 0.0262(16) 0.0408(15) 0.0027(11) 0.0004(12) -0.0005(12)
C1 0.0408(19) 0.033(2) 0.0403(18) 0.0027(14) -0.0015(15) 0.0039(16)
C2 0.043(2) 0.031(2) 0.051(2) -0.0010(15) 0.0068(16) -0.0006(16)
C3 0.063(3) 0.031(2) 0.062(2) 0.0113(18) 0.006(2) -0.0007(19)
C4 0.067(3) 0.045(3) 0.049(2) 0.0154(18) -0.0063(19) 0.006(2)
C5 0.052(2) 0.040(2) 0.0400(19) 0.0023(15) -0.0036(16) 0.0003(18)
C6 0.066(3) 0.039(3) 0.079(3) -0.011(2) -0.002(2) -0.010(2)

loop_
_atom_type_symbol
_atom_type_description
_atom_type_scat_dispersion_real
_atom_type_scat_dispersion_imag
_atom_type_scat_source
C C 0.0033 0.0016 'International Tables Vol C Tables 4.2.6.8 and 6.1.1.4'
H H 0.0000 0.0000 'International Tables Vol C Tables 4.2.6.8 and 6.1.1.4'
N N 0.0061 0.0033 'International Tables Vol C Tables 4.2.6.8 and 6.1.1.4'
Br Br -0.2901 2.4595 'International Tables Vol C Tables 4.2.6.8 and 6.1.1.4'
Cd Cd -0.8075 1.2024 'International Tables Vol C Tables 4.2.6.8 and 6.1.1.4'

loop_
_geom_angle_atom_site_label_1
_geom_angle_atom_site_label_2
_geom_angle_atom_site_label_3
_geom_angle
_geom_angle_site_symmetry_1
_geom_angle_site_symmetry_3
N Cd N 180.00(19) 3 .
N Cd Br 89.01(7) 3 3_455
N Cd Br 90.99(7) . 3_455
N Cd Br 90.99(7) 3 1_655
N Cd Br 89.01(7) . 1_655
Br Cd Br 180.000(13) 3_455 1_655
N Cd Br 89.72(7) 3 .
N Cd Br 90.28(7) . .
Br Cd Br 88.922(15) 3_455 .
Br Cd Br 91.078(15) 1_655 .
N Cd Br 90.28(7) 3 3
N Cd Br 89.72(7) . 3
Br Cd Br 91.078(15) 3_455 3
Br Cd Br 88.922(15) 1_655 3
Br Cd Br 180.000(14) . 3
Cd Br Cd 91.078(15) 1_455 .
C1 N C5 117.1(3) . .
C1 N Cd 123.0(2) . .
C5 N Cd 119.9(2) . .
N C1 C2 124.8(3) . .
N C1 H1 117.6 . .
C2 C1 H1 117.6 . .
C1 C2 C3 116.6(3) . .
C1 C2 C6 121.3(4) . .
C3 C2 C6 122.0(4) . .
C4 C3 C2 119.8(4) . .
C4 C3 H3 120.1 . .
C2 C3 H3 120.1 . .
C3 C4 C5 118.9(3) . .
C3 C4 H4 120.6 . .
C5 C4 H4 120.6 . .
N C5 C4 122.8(4) . .
N C5 H5 118.6 . .
C4 C5 H5 118.6 . .
C2 C6 H6A 109.5 . .
C2 C6 H6B 109.5 . .
H6A C6 H6B 109.5 . .
C2 C6 H6C 109.5 . .
H6A C6 H6C 109.5 . .
H6B C6 H6C 109.5 . .

loop_
_geom_bond_atom_site_label_1
_geom_bond_atom_site_label_2
_geom_bond_distance
_geom_bond_site_symmetry_2
Cd N 2.378(3) 3
Cd N 2.378(3) .
Cd Br 2.7716(4) 3_455
Cd Br 2.7716(4) 1_655
Cd Br 2.8046(4) .
Cd Br 2.8046(4) 3
Br Cd 2.7716(4) 1_455
N C1 1.335(4) .
N C5 1.336(4) .
C1 C2 1.370(5) .
C1 H1 0.9800 .
C2 C3 1.393(5) .
C2 C6 1.505(5) .
C3 C4 1.368(6) .
C3 H3 0.9800 .
C4 C5 1.375(6) .
C4 H4 0.9800 .
C5 H5 0.9800 .
C6 H6A 0.9801 .
C6 H6B 0.9801 .
C6 H6C 0.9801 .
